data_4325568
loop_
_publ_author_name
'Javier A. Cabeza'
'Pablo Garc\'ia-\'Alvarez'
'Diego Polo'

_publ_contact_author_address
;
Departamento de Qu\'imica Org\'anica e Inorg\'anica 
       Facultad de Qu\'imica 
       Universidad de Oviedo 
       Avda. Juli\'an Claver\'ia, 8 
       33006 Oviedo 
       Spain  
;
_publ_contact_author_email jac@uniovi.es
_publ_contact_author_fax '+34 985103446'
_publ_contact_author_name 'Javier A. Cabeza'
_publ_contact_author_phone '+34 985103501'
_publ_section_title
;
 Reactivity of Diaminogermylenes with Ruthenium Carbonyl: Ru3Ge3 and RuGe2
 Derivatives
;
_journal_name_full 'Inorganic Chemistry'
_journal_page_first 6195
_journal_page_last 6199
_journal_paper_doi 10.1021/ic2009682
_journal_volume 50
_journal_year 2011
_chemical_formula_moiety 'C57 H78 Ge3 N6 O9 Ru3, 2(C7 H8)'
_chemical_formula_sum 'C71 H94 Ge3 N6 O9 Ru3'
_chemical_formula_weight 1696.50
_chemical_name_systematic
;
 ?
;
_space_group_IT_number 2
_symmetry_cell_setting triclinic
_symmetry_space_group_name_Hall '-P 1'
_symmetry_space_group_name_H-M 'P -1'
_atom_sites_solution_hydrogens geom
_atom_sites_solution_primary direct
_atom_sites_solution_secondary difmap
_audit_creation_method SHELXL-97
_cell_angle_alpha 74.702(2)
_cell_angle_beta 83.320(2)
_cell_angle_gamma 76.698(2)
_cell_formula_units_Z 2
_cell_length_a 13.7916(3)
_cell_length_b 13.8993(5)
_cell_length_c 21.8561(5)
_cell_measurement_reflns_used 18472
_cell_measurement_temperature 293(2)
_cell_measurement_theta_max 74.2438
_cell_measurement_theta_min 3.2959
_cell_volume 3925.89(19)
_computing_cell_refinement
;
CrysAlisPro, Oxford Diffraction Ltd.,
Version 1.171.34.36 (release 02-08-2010 CrysAlis171 .NET)
(compiled Aug  2 2010,13:00:58)
;
_computing_data_collection
;
CrysAlisPro, Oxford Diffraction Ltd.,
Version 1.171.34.36 (release 02-08-2010 CrysAlis171 .NET)
(compiled Aug  2 2010,13:00:58)
;
_computing_data_reduction
;
CrysAlisPro, Oxford Diffraction Ltd.,
Version 1.171.34.36 (release 02-08-2010 CrysAlis171 .NET)
(compiled Aug  2 2010,13:00:58)
;
_computing_molecular_graphics 'PLATON (Spek, 2008)'
_computing_publication_material 'SHELXL-97 (Sheldrick, 2008)'
_computing_structure_refinement 'SHELXL-97 (Sheldrick, 2008)'
_computing_structure_solution 'SIR-97 (Giacovazzo, 1999)'
_diffrn_ambient_temperature 293(2)
_diffrn_measured_fraction_theta_full 0.988
_diffrn_measured_fraction_theta_max 0.988
_diffrn_measurement_device_type 'Xcalibur, Onyx, Nova'
_diffrn_radiation_monochromator mirror
_diffrn_radiation_source 'Nova (Cu) X-ray Source'
_diffrn_radiation_type CuK\a
_diffrn_radiation_wavelength 1.54184
_diffrn_reflns_av_R_equivalents 0.0000
_diffrn_reflns_av_sigmaI/netI 0.0612
_diffrn_reflns_limit_h_max 16
_diffrn_reflns_limit_h_min -16
_diffrn_reflns_limit_k_max 16
_diffrn_reflns_limit_k_min -16
_diffrn_reflns_limit_l_max 26
_diffrn_reflns_limit_l_min 0
_diffrn_reflns_number 14694
_diffrn_reflns_theta_full 70.00
_diffrn_reflns_theta_max 70.00
_diffrn_reflns_theta_min 3.30
_exptl_absorpt_coefficient_mu 6.281
_exptl_absorpt_correction_T_max 0.2724
_exptl_absorpt_correction_T_min 0.1234
_exptl_absorpt_correction_type refdelf
_exptl_absorpt_process_details
;
Parkin S,Moezzi B & Hope H, (1995) J. Appl. Cryst. 28, 53-56
cubic fit to sin(theta)/lambda - 24 parameters
;
_exptl_crystal_colour blue
_exptl_crystal_density_diffrn 1.435
_exptl_crystal_description fragment
_exptl_crystal_F_000 1724
_exptl_crystal_size_max 0.2213
_exptl_crystal_size_mid 0.1836
_exptl_crystal_size_min 0.0615
_refine_diff_density_max 1.398
_refine_diff_density_min -1.092
_refine_diff_density_rms 0.097
_refine_ls_extinction_method none
_refine_ls_goodness_of_fit_ref 1.016
_refine_ls_hydrogen_treatment constr
_refine_ls_matrix_type full
_refine_ls_number_parameters 825
_refine_ls_number_reflns 14694
_refine_ls_number_restraints 9
_refine_ls_restrained_S_all 1.018
_refine_ls_R_factor_all 0.0569
_refine_ls_R_factor_gt 0.0450
_refine_ls_shift/su_max 0.001
_refine_ls_shift/su_mean 0.000
_refine_ls_structure_factor_coef Fsqd
_refine_ls_weighting_details 'calc w=1/[\s^2^(Fo^2^)+(0.0742P)^2^+0.0000P] where P=(Fo^2^+2Fc^2^)/3'
_refine_ls_weighting_scheme calc
_refine_ls_wR_factor_gt 0.1200
_refine_ls_wR_factor_ref 0.1291
_reflns_number_gt 11882
_reflns_number_total 14694
_reflns_threshold_expression >2sigma(I)
_cod_data_source_file ic2009682_si_002_2.cif
_cod_data_source_block dp80
_cod_database_code 4325568

loop_
_symmetry_equiv_pos_as_xyz
'x, y, z'
'-x, -y, -z'

loop_
_atom_site_label
_atom_site_type_symbol
_atom_site_fract_x
_atom_site_fract_y
_atom_site_fract_z
_atom_site_U_iso_or_equiv
_atom_site_adp_type
_atom_site_occupancy
_atom_site_symmetry_multiplicity
_atom_site_calc_flag
_atom_site_refinement_flags
C1 C 0.5644(4) 1.1583(4) 0.5794(2) 0.0585(11) Uani 1 1 d .
H1A H 0.4985 1.1999 0.5703 0.070 Uiso 1 1 calc R
H1B H 0.5621 1.0890 0.5796 0.070 Uiso 1 1 calc R
C2 C 0.6384(5) 1.1963(5) 0.5249(3) 0.0729(14) Uani 1 1 d .
C3 C 0.7430(5) 1.1375(7) 0.5374(3) 0.109(3) Uani 1 1 d .
H3A H 0.7856 1.1532 0.4998 0.163 Uiso 1 1 calc R
H3B H 0.7436 1.0657 0.5489 0.163 Uiso 1 1 calc R
H3C H 0.7666 1.1558 0.5715 0.163 Uiso 1 1 calc R
C4 C 0.6323(8) 1.3104(6) 0.5140(4) 0.131(4) Uani 1 1 d .
H4A H 0.6560 1.3233 0.5500 0.196 Uiso 1 1 calc R
H4B H 0.5642 1.3460 0.5085 0.196 Uiso 1 1 calc R
H4C H 0.6727 1.3336 0.4765 0.196 Uiso 1 1 calc R
C5 C 0.6068(7) 1.1765(9) 0.4659(3) 0.138(4) Uani 1 1 d .
H5A H 0.6495 1.2008 0.4299 0.207 Uiso 1 1 calc R
H5B H 0.5390 1.2115 0.4585 0.207 Uiso 1 1 calc R
H5C H 0.6119 1.1046 0.4718 0.207 Uiso 1 1 calc R
C6 C 0.5563(3) 1.2459(4) 0.6675(2) 0.0565(11) Uani 1 1 d .
C7 C 0.4863(4) 1.3333(4) 0.6424(3) 0.0715(14) Uani 1 1 d .
H7 H 0.4586 1.3405 0.6042 0.086 Uiso 1 1 calc R
C8 C 0.4582(5) 1.4099(5) 0.6751(4) 0.0882(19) Uani 1 1 d .
H8 H 0.4103 1.4675 0.6591 0.106 Uiso 1 1 calc R
C9 C 0.5002(5) 1.4015(5) 0.7306(4) 0.0861(19) Uani 1 1 d .
H9 H 0.4808 1.4535 0.7516 0.103 Uiso 1 1 calc R
C10 C 0.5717(4) 1.3155(4) 0.7557(3) 0.0688(13) Uani 1 1 d .
H10 H 0.6001 1.3102 0.7934 0.083 Uiso 1 1 calc R
C11 C 0.6006(3) 1.2373(4) 0.7239(2) 0.0549(10) Uani 1 1 d .
C12 C 0.7335(4) 1.1252(4) 0.7961(2) 0.0582(11) Uani 1 1 d .
H12A H 0.7456 1.0530 0.8169 0.070 Uiso 1 1 calc R
H12B H 0.6998 1.1617 0.8274 0.070 Uiso 1 1 calc R
C13 C 0.8357(4) 1.1560(5) 0.7756(3) 0.0710(14) Uani 1 1 d .
C14 C 0.8921(5) 1.1019(6) 0.7263(3) 0.0882(19) Uani 1 1 d .
H14A H 0.9551 1.1219 0.7145 0.132 Uiso 1 1 calc R
H14B H 0.8537 1.1200 0.6895 0.132 Uiso 1 1 calc R
H14C H 0.9031 1.0295 0.7437 0.132 Uiso 1 1 calc R
C15 C 0.8239(5) 1.2704(6) 0.7480(5) 0.122(3) Uani 1 1 d .
H15A H 0.7925 1.3058 0.7796 0.183 Uiso 1 1 calc R
H15B H 0.7835 1.2911 0.7120 0.183 Uiso 1 1 calc R
H15C H 0.8885 1.2864 0.7348 0.183 Uiso 1 1 calc R
C16 C 0.8954(6) 1.1214(8) 0.8345(4) 0.128(3) Uani 1 1 d .
H16A H 0.8940 1.0513 0.8545 0.192 Uiso 1 1 calc R
H16B H 0.8668 1.1628 0.8636 0.192 Uiso 1 1 calc R
H16C H 0.9632 1.1281 0.8226 0.192 Uiso 1 1 calc R
C17 C 0.7892(4) 0.6533(4) 0.5883(2) 0.0551(10) Uani 1 1 d .
H17A H 0.8265 0.6821 0.5501 0.066 Uiso 1 1 calc R
H17B H 0.7270 0.7020 0.5913 0.066 Uiso 1 1 calc R
C18 C 0.7639(4) 0.5550(4) 0.5800(2) 0.0603(11) Uani 1 1 d .
C19 C 0.7017(6) 0.5088(5) 0.6377(3) 0.093(2) Uani 1 1 d .
H19A H 0.6826 0.4504 0.6307 0.140 Uiso 1 1 calc R
H19B H 0.6429 0.5585 0.6442 0.140 Uiso 1 1 calc R
H19C H 0.7403 0.4882 0.6745 0.140 Uiso 1 1 calc R
C20 C 0.8557(5) 0.4749(5) 0.5710(4) 0.095(2) Uani 1 1 d .
H20A H 0.8948 0.4564 0.6075 0.143 Uiso 1 1 calc R
H20B H 0.8947 0.5018 0.5338 0.143 Uiso 1 1 calc R
H20C H 0.8358 0.4157 0.5660 0.143 Uiso 1 1 calc R
C21 C 0.7018(6) 0.5855(6) 0.5223(3) 0.101(2) Uani 1 1 d .
H21A H 0.6817 0.5268 0.5168 0.151 Uiso 1 1 calc R
H21B H 0.7409 0.6129 0.4852 0.151 Uiso 1 1 calc R
H21C H 0.6437 0.6363 0.5283 0.151 Uiso 1 1 calc R
C22 C 0.9505(3) 0.6193(4) 0.6405(3) 0.0593(12) Uani 1 1 d .
C23 C 1.0140(5) 0.6126(5) 0.5865(3) 0.0811(17) Uani 1 1 d .
H23 H 0.9880 0.6209 0.5476 0.097 Uiso 1 1 calc R
C24 C 1.1159(5) 0.5936(7) 0.5915(4) 0.102(2) Uani 1 1 d .
H24 H 1.1583 0.5903 0.5554 0.122 Uiso 1 1 calc R
C25 C 1.1551(4) 0.5795(7) 0.6482(4) 0.105(3) Uani 1 1 d .
H25 H 1.2240 0.5665 0.6504 0.126 Uiso 1 1 calc R
C26 C 1.0943(4) 0.5840(5) 0.7028(4) 0.0842(19) Uani 1 1 d .
H26 H 1.1223 0.5727 0.7414 0.101 Uiso 1 1 calc R
C27 C 0.9897(3) 0.6059(4) 0.6996(3) 0.0627(12) Uani 1 1 d .
C28 C 0.9456(4) 0.5993(4) 0.8144(2) 0.0596(12) Uani 1 1 d .
H28A H 0.8972 0.6445 0.8354 0.071 Uiso 1 1 calc R
H28B H 1.0101 0.6164 0.8140 0.071 Uiso 1 1 calc R
C29 C 0.9510(4) 0.4889(5) 0.8547(3) 0.0746(15) Uani 1 1 d .
C30 C 0.8520(5) 0.4562(5) 0.8580(3) 0.090(2) Uani 1 1 d .
H30A H 0.8015 0.4979 0.8794 0.135 Uiso 1 1 calc R
H30B H 0.8589 0.3861 0.8808 0.135 Uiso 1 1 calc R
H30C H 0.8333 0.4642 0.8157 0.135 Uiso 1 1 calc R
C31 C 1.0330(6) 0.4120(6) 0.8293(4) 0.114(3) Uani 1 1 d .
H31A H 1.0366 0.3454 0.8574 0.171 Uiso 1 1 calc R
H31B H 1.0959 0.4317 0.8267 0.171 Uiso 1 1 calc R
H31C H 1.0179 0.4105 0.7878 0.171 Uiso 1 1 calc R
C32 C 0.9735(6) 0.4886(7) 0.9217(3) 0.110(3) Uani 1 1 d .
H32A H 0.9222 0.5370 0.9376 0.164 Uiso 1 1 calc R
H32B H 1.0369 0.5067 0.9204 0.164 Uiso 1 1 calc R
H32C H 0.9753 0.4217 0.9491 0.164 Uiso 1 1 calc R
C33 C 0.3021(4) 0.7722(4) 0.7461(3) 0.0660(13) Uani 1 1 d .
H33A H 0.2887 0.7130 0.7358 0.079 Uiso 1 1 calc R
H33B H 0.3464 0.8018 0.7122 0.079 Uiso 1 1 calc R
C34 C 0.2025(4) 0.8510(5) 0.7468(3) 0.0782(17) Uani 1 1 d .
C35 C 0.1256(5) 0.8068(7) 0.7936(5) 0.131(4) Uani 1 1 d .
H35A H 0.1112 0.7502 0.7815 0.196 Uiso 1 1 calc R
H35B H 0.0656 0.8581 0.7939 0.196 Uiso 1 1 calc R
H35C H 0.1508 0.7841 0.8353 0.196 Uiso 1 1 calc R
C36 C 0.1666(6) 0.8811(7) 0.6790(4) 0.124(3) Uani 1 1 d .
H36A H 0.1551 0.8220 0.6684 0.186 Uiso 1 1 calc R
H36B H 0.2166 0.9085 0.6496 0.186 Uiso 1 1 calc R
H36C H 0.1057 0.9316 0.6767 0.186 Uiso 1 1 calc R
C37 C 0.2198(5) 0.9464(5) 0.7625(4) 0.096(2) Uani 1 1 d .
H37A H 0.1583 0.9960 0.7607 0.145 Uiso 1 1 calc R
H37B H 0.2685 0.9745 0.7323 0.145 Uiso 1 1 calc R
H37C H 0.2436 0.9287 0.8045 0.145 Uiso 1 1 calc R
C38 C 0.3330(4) 0.6582(5) 0.8553(3) 0.0755(16) Uani 1 1 d .
C39 C 0.2780(5) 0.5870(5) 0.8523(4) 0.097(2) Uani 1 1 d .
H39 H 0.2494 0.5918 0.8148 0.117 Uiso 1 1 calc R
C40 C 0.2663(6) 0.5091(6) 0.9056(5) 0.127(4) Uani 1 1 d .
H40 H 0.2285 0.4625 0.9040 0.152 Uiso 1 1 calc R
C41 C 0.3094(6) 0.5002(7) 0.9600(5) 0.121(3) Uani 1 1 d .
H41 H 0.3012 0.4470 0.9951 0.145 Uiso 1 1 calc R
C42 C 0.3658(5) 0.5694(6) 0.9646(3) 0.093(2) Uani 1 1 d .
H42 H 0.3947 0.5627 1.0023 0.112 Uiso 1 1 calc R
C43 C 0.3779(4) 0.6487(4) 0.9116(3) 0.0718(15) Uani 1 1 d .
C44 C 0.4792(4) 0.7323(5) 0.9616(3) 0.0716(15) Uani 1 1 d .
H44A H 0.5404 0.7566 0.9469 0.086 Uiso 1 1 calc R
H44B H 0.4974 0.6653 0.9900 0.086 Uiso 1 1 calc R
C45 C 0.4142(5) 0.8044(7) 1.0010(3) 0.092(2) Uani 1 1 d .
C46 C 0.3798(7) 0.9089(7) 0.9591(4) 0.128(3) Uani 1 1 d .
H46A H 0.3451 0.9540 0.9848 0.193 Uiso 1 1 calc R
H46B H 0.3358 0.9054 0.9292 0.193 Uiso 1 1 calc R
H46C H 0.4366 0.9341 0.9367 0.193 Uiso 1 1 calc R
C47 C 0.3241(6) 0.7585(8) 1.0341(4) 0.129(3) Uani 1 1 d .
H47A H 0.2816 0.8047 1.0565 0.193 Uiso 1 1 calc R
H47B H 0.3475 0.6947 1.0636 0.193 Uiso 1 1 calc R
H47C H 0.2872 0.7475 1.0029 0.193 Uiso 1 1 calc R
C48 C 0.4783(7) 0.8094(9) 1.0521(4) 0.138(4) Uani 1 1 d .
H48A H 0.5355 0.8365 1.0323 0.206 Uiso 1 1 calc R
H48B H 0.5000 0.7422 1.0784 0.206 Uiso 1 1 calc R
H48C H 0.4398 0.8528 1.0777 0.206 Uiso 1 1 calc R
C60 C 0.2059(12) 0.2659(12) 0.6567(8) 0.198(7) Uani 1 1 d D
H60 H 0.2310 0.2910 0.6857 0.237 Uiso 1 1 calc R
C49 C 1.0336(11) 0.8192(15) 0.9617(7) 0.273(9) Uani 1 1 d D
H49A H 1.0809 0.8375 0.9832 0.409 Uiso 1 1 calc R
H49B H 1.0235 0.8664 0.9209 0.409 Uiso 1 1 calc R
H49C H 1.0588 0.7516 0.9560 0.409 Uiso 1 1 calc R
C50 C 0.9379 0.8227 0.9999 0.273(9) Uani 1 1 d D
C52 C 0.7904(11) 0.7801(14) 1.0315(7) 0.217(8) Uani 1 1 d D
H52 H 0.7393 0.7516 1.0243 0.261 Uiso 1 1 calc R
C53 C 0.7733(14) 0.8209(14) 1.0825(9) 0.264(12) Uani 1 1 d D
H53 H 0.7176 0.8204 1.1109 0.317 Uiso 1 1 calc R
C51 C 0.8725 0.7744 0.9882 0.180(7) Uani 1 1 d D
H51 H 0.8803 0.7412 0.9556 0.216 Uiso 1 1 calc R
C54 C 0.8556(18) 0.8645(17) 1.0850(10) 0.273(9) Uani 1 1 d D
H54 H 0.8555 0.8870 1.1215 0.328 Uiso 1 1 calc R
C55 C 0.9356(16) 0.8791(14) 1.0425(8) 0.273(9) Uani 1 1 d D
H55 H 0.9800 0.9201 1.0427 0.328 Uiso 1 1 calc R
C56 C 0.0900(14) 0.1285(11) 0.5423(6) 0.222(9) Uani 1 1 d D
H56A H 0.0463 0.0879 0.5689 0.333 Uiso 1 1 calc R
H56B H 0.1429 0.0855 0.5233 0.333 Uiso 1 1 calc R
H56C H 0.0530 0.1791 0.5095 0.333 Uiso 1 1 calc R
C57 C 0.1311(12) 0.1774(9) 0.5795(6) 0.152(4) Uani 1 1 d D
C58 C 0.0709(9) 0.2476(10) 0.6033(6) 0.136(4) Uani 1 1 d .
H58 H 0.0035 0.2660 0.5953 0.163 Uiso 1 1 calc R
C59 C 0.1111(12) 0.2955(13) 0.6421(8) 0.202(7) Uani 1 1 d D
H59 H 0.0701 0.3484 0.6573 0.243 Uiso 1 1 calc R
C61 C 0.2668(9) 0.1937(11) 0.6256(8) 0.169(6) Uani 1 1 d .
H61 H 0.3352 0.1784 0.6306 0.203 Uiso 1 1 calc R
C62 C 0.2321(9) 0.1462(10) 0.5896(7) 0.153(5) Uani 1 1 d .
H62 H 0.2732 0.0955 0.5724 0.184 Uiso 1 1 calc R
C101 C 0.8047(3) 0.8627(3) 0.7780(2) 0.0519(10) Uani 1 1 d .
C102 C 0.8565(3) 0.8978(4) 0.6522(2) 0.0597(11) Uani 1 1 d .
C103 C 0.6745(3) 0.8863(4) 0.6254(2) 0.0546(10) Uani 1 1 d .
C201 C 0.5998(4) 0.9243(4) 0.8448(2) 0.0568(11) Uani 1 1 d .
C202 C 0.4415(4) 1.0437(4) 0.7833(3) 0.0656(13) Uani 1 1 d .
C203 C 0.4758(3) 0.9433(4) 0.6902(2) 0.0533(10) Uani 1 1 d .
C301 C 0.6902(3) 0.7047(4) 0.8500(2) 0.0509(10) Uani 1 1 d .
C302 C 0.6103(4) 0.5786(4) 0.8083(3) 0.0621(12) Uani 1 1 d .
C303 C 0.5633(3) 0.7190(4) 0.6986(2) 0.0557(11) Uani 1 1 d .
Ge1 Ge 0.64901(4) 1.05132(4) 0.70375(2) 0.04555(12) Uani 1 1 d .
Ge2 Ge 0.79629(3) 0.68041(4) 0.71690(2) 0.04584(12) Uani 1 1 d .
Ge3 Ge 0.45919(3) 0.78478(4) 0.82332(2) 0.04983(13) Uani 1 1 d .
N1 n 0.5855(3) 1.1593(3) 0.64300(18) 0.0541(9) Uani 1 1 d .
N2 n 0.6664(3) 1.1440(3) 0.74547(18) 0.0520(8) Uani 1 1 d .
N3 n 0.8460(3) 0.6437(3) 0.64288(18) 0.0553(9) Uani 1 1 d .
N4 n 0.9193(3) 0.6202(3) 0.74910(19) 0.0560(9) Uani 1 1 d .
N5 n 0.3544(3) 0.7378(3) 0.8048(2) 0.0635(11) Uani 1 1 d .
N6 n 0.4370(3) 0.7205(4) 0.90701(19) 0.0629(10) Uani 1 1 d .
O101 O 0.8495(3) 0.8521(3) 0.82022(18) 0.0696(9) Uani 1 1 d .
O102 O 0.9268(3) 0.9085(4) 0.6223(2) 0.0986(15) Uani 1 1 d .
O103 O 0.6418(3) 0.8922(3) 0.57866(18) 0.0719(10) Uani 1 1 d .
O201 O 0.6348(3) 0.9266(4) 0.88847(19) 0.0785(11) Uani 1 1 d .
O202 O 0.3854(4) 1.1118(4) 0.7917(3) 0.1123(18) Uani 1 1 d .
O203 O 0.4381(3) 0.9568(3) 0.64429(18) 0.0719(10) Uani 1 1 d .
O301 O 0.7218(3) 0.6974(3) 0.89767(16) 0.0662(9) Uani 1 1 d .
O302 O 0.5961(4) 0.4997(3) 0.8323(2) 0.0929(14) Uani 1 1 d .
O303 O 0.5200(3) 0.7197(3) 0.65761(19) 0.0777(11) Uani 1 1 d .
Ru1 Ru 0.73654(2) 0.87872(2) 0.701866(15) 0.04353(9) Uani 1 1 d .
Ru2 Ru 0.53588(2) 0.92795(2) 0.769118(15) 0.04521(9) Uani 1 1 d .
Ru3 Ru 0.63289(2) 0.71125(2) 0.772517(14) 0.04260(9) Uani 1 1 d .

loop_
_atom_site_aniso_label
_atom_site_aniso_U_11
_atom_site_aniso_U_22
_atom_site_aniso_U_33
_atom_site_aniso_U_23
_atom_site_aniso_U_13
_atom_site_aniso_U_12
C1 0.064(3) 0.055(3) 0.056(3) -0.008(2) -0.016(2) -0.012(2)
C2 0.081(3) 0.077(4) 0.051(3) -0.001(3) -0.008(2) -0.014(3)
C3 0.080(4) 0.141(7) 0.080(4) 0.005(5) 0.008(3) -0.016(4)
C4 0.153(8) 0.086(6) 0.129(7) 0.002(5) 0.051(6) -0.039(5)
C5 0.158(9) 0.200(11) 0.054(4) -0.029(5) -0.017(5) -0.030(8)
C6 0.055(2) 0.047(2) 0.065(3) -0.012(2) -0.004(2) -0.0086(19)
C7 0.069(3) 0.057(3) 0.088(4) -0.017(3) -0.021(3) -0.005(2)
C8 0.071(3) 0.061(3) 0.129(6) -0.030(4) -0.014(4) 0.007(3)
C9 0.081(4) 0.061(3) 0.123(6) -0.042(4) -0.006(4) -0.003(3)
C10 0.072(3) 0.057(3) 0.084(4) -0.029(3) -0.004(3) -0.012(2)
C11 0.054(2) 0.047(2) 0.066(3) -0.016(2) 0.002(2) -0.0161(19)
C12 0.070(3) 0.057(3) 0.053(3) -0.016(2) -0.011(2) -0.016(2)
C13 0.069(3) 0.071(4) 0.081(4) -0.025(3) -0.017(3) -0.017(3)
C14 0.072(3) 0.102(5) 0.105(5) -0.036(4) 0.007(3) -0.040(3)
C15 0.077(4) 0.077(5) 0.219(11) -0.035(6) -0.009(5) -0.033(4)
C16 0.097(5) 0.197(11) 0.109(6) -0.048(6) -0.043(5) -0.037(6)
C17 0.065(3) 0.050(3) 0.049(2) -0.016(2) -0.001(2) -0.007(2)
C18 0.072(3) 0.050(3) 0.063(3) -0.022(2) -0.004(2) -0.013(2)
C19 0.120(5) 0.072(4) 0.098(5) -0.031(4) 0.022(4) -0.043(4)
C20 0.087(4) 0.081(4) 0.135(6) -0.066(4) -0.001(4) -0.008(3)
C21 0.132(6) 0.082(5) 0.100(5) -0.027(4) -0.045(5) -0.021(4)
C22 0.050(2) 0.065(3) 0.070(3) -0.031(2) 0.013(2) -0.016(2)
C23 0.076(3) 0.090(4) 0.087(4) -0.040(4) 0.015(3) -0.026(3)
C24 0.061(3) 0.133(7) 0.131(6) -0.074(5) 0.039(4) -0.034(4)
C25 0.050(3) 0.138(7) 0.143(7) -0.071(6) 0.013(4) -0.018(3)
C26 0.045(2) 0.105(5) 0.112(5) -0.051(4) -0.001(3) -0.007(3)
C27 0.048(2) 0.060(3) 0.081(3) -0.028(3) -0.002(2) -0.004(2)
C28 0.054(2) 0.061(3) 0.068(3) -0.024(2) -0.014(2) -0.007(2)
C29 0.076(3) 0.063(3) 0.078(4) -0.016(3) -0.026(3) 0.006(3)
C30 0.110(5) 0.058(3) 0.100(5) -0.007(3) -0.038(4) -0.012(3)
C31 0.112(6) 0.077(5) 0.128(7) -0.022(4) -0.013(5) 0.029(4)
C32 0.125(6) 0.114(6) 0.081(5) -0.011(4) -0.045(4) -0.004(5)
C33 0.053(2) 0.068(3) 0.078(3) -0.011(3) -0.013(2) -0.018(2)
C34 0.046(2) 0.077(4) 0.103(5) -0.006(3) -0.013(3) -0.009(2)
C35 0.051(3) 0.110(6) 0.198(10) 0.010(6) 0.019(4) -0.017(3)
C36 0.100(5) 0.125(7) 0.136(7) -0.006(6) -0.063(5) -0.005(5)
C37 0.067(3) 0.076(4) 0.144(7) -0.030(4) -0.019(4) -0.001(3)
C38 0.059(3) 0.064(3) 0.091(4) 0.009(3) -0.007(3) -0.019(2)
C39 0.074(4) 0.082(4) 0.131(6) 0.013(4) -0.024(4) -0.042(3)
C40 0.099(5) 0.086(5) 0.176(9) 0.046(6) -0.039(6) -0.056(4)
C41 0.093(5) 0.097(6) 0.144(7) 0.043(5) -0.005(5) -0.049(4)
C42 0.077(4) 0.087(5) 0.094(5) 0.020(4) -0.001(3) -0.022(3)
C43 0.057(3) 0.061(3) 0.083(4) 0.006(3) 0.004(3) -0.016(2)
C44 0.059(3) 0.090(4) 0.055(3) -0.006(3) 0.004(2) -0.011(3)
C45 0.079(4) 0.125(6) 0.066(4) -0.027(4) 0.014(3) -0.016(4)
C46 0.152(8) 0.114(7) 0.097(6) -0.041(5) 0.024(5) 0.018(6)
C47 0.106(6) 0.183(10) 0.110(6) -0.067(7) 0.053(5) -0.049(6)
C48 0.136(8) 0.199(12) 0.094(6) -0.069(7) 0.000(5) -0.034(7)
C60 0.159(12) 0.159(13) 0.204(15) 0.036(11) 0.009(11) 0.005(10)
C49 0.33(2) 0.226(10) 0.235(15) 0.010(11) -0.142(15) -0.027(13)
C50 0.33(2) 0.226(10) 0.235(15) 0.010(11) -0.142(15) -0.027(13)
C52 0.203(17) 0.167(15) 0.25(2) -0.034(14) -0.065(15) 0.034(12)
C53 0.226(18) 0.25(2) 0.25(2) -0.107(18) -0.041(16) 0.129(17)
C51 0.247(17) 0.131(10) 0.177(13) -0.038(9) -0.127(13) -0.009(11)
C54 0.33(2) 0.226(10) 0.235(15) 0.010(11) -0.142(15) -0.027(13)
C55 0.33(2) 0.226(10) 0.235(15) 0.010(11) -0.142(15) -0.027(13)
C56 0.42(3) 0.147(12) 0.111(9) 0.013(8) -0.029(13) -0.124(15)
C57 0.194(13) 0.096(8) 0.131(9) 0.035(7) -0.003(9) -0.036(8)
C58 0.115(7) 0.118(9) 0.147(10) -0.014(7) 0.027(7) -0.008(6)
C59 0.175(15) 0.179(16) 0.192(16) -0.006(12) 0.055(12) 0.007(12)
C61 0.105(8) 0.131(11) 0.203(15) 0.049(10) 0.020(8) -0.006(7)
C62 0.117(9) 0.106(8) 0.184(13) 0.041(8) -0.006(8) -0.009(6)
C101 0.057(2) 0.045(2) 0.051(2) -0.0080(19) -0.006(2) -0.0099(18)
C102 0.051(2) 0.073(3) 0.053(3) -0.013(2) 0.001(2) -0.015(2)
C103 0.059(2) 0.049(2) 0.053(3) -0.015(2) -0.006(2) -0.0027(19)
C201 0.061(2) 0.056(3) 0.056(3) -0.015(2) 0.003(2) -0.017(2)
C202 0.059(3) 0.059(3) 0.074(3) -0.022(3) -0.001(2) 0.001(2)
C203 0.048(2) 0.052(3) 0.058(3) -0.010(2) 0.001(2) -0.0117(18)
C301 0.052(2) 0.051(2) 0.047(2) -0.0117(19) -0.0016(18) -0.0077(18)
C302 0.069(3) 0.048(3) 0.070(3) -0.006(2) -0.017(2) -0.016(2)
C303 0.052(2) 0.058(3) 0.055(3) -0.017(2) -0.013(2) -0.0008(19)
Ge1 0.0518(2) 0.0423(3) 0.0435(2) -0.0102(2) -0.00507(19) -0.01086(19)
Ge2 0.0432(2) 0.0478(3) 0.0464(3) -0.0145(2) -0.00303(19) -0.00572(19)
Ge3 0.0438(2) 0.0521(3) 0.0509(3) -0.0074(2) 0.0013(2) -0.0129(2)
N1 0.062(2) 0.050(2) 0.050(2) -0.0093(17) -0.0095(17) -0.0127(17)
N2 0.061(2) 0.0414(19) 0.056(2) -0.0116(16) -0.0112(17) -0.0117(16)
N3 0.054(2) 0.062(2) 0.051(2) -0.0221(18) 0.0036(16) -0.0096(17)
N4 0.0452(18) 0.062(2) 0.059(2) -0.0198(19) -0.0049(16) -0.0018(16)
N5 0.0470(19) 0.061(3) 0.078(3) 0.002(2) -0.0077(18) -0.0208(17)
N6 0.059(2) 0.070(3) 0.052(2) -0.004(2) 0.0068(18) -0.0171(19)
O101 0.077(2) 0.069(2) 0.067(2) -0.0110(18) -0.0244(19) -0.0196(18)
O102 0.061(2) 0.149(5) 0.086(3) -0.026(3) 0.021(2) -0.037(3)
O103 0.086(2) 0.072(2) 0.059(2) -0.0230(18) -0.0216(19) -0.0038(19)
O201 0.097(3) 0.091(3) 0.059(2) -0.024(2) -0.009(2) -0.031(2)
O202 0.105(3) 0.084(3) 0.135(5) -0.045(3) 0.005(3) 0.021(3)
O203 0.067(2) 0.082(3) 0.065(2) -0.0124(19) -0.0203(18) -0.0095(18)
O301 0.073(2) 0.076(2) 0.053(2) -0.0177(17) -0.0136(16) -0.0144(18)
O302 0.113(3) 0.061(3) 0.108(3) -0.004(2) -0.021(3) -0.037(2)
O303 0.074(2) 0.095(3) 0.069(2) -0.031(2) -0.029(2) -0.002(2)
Ru1 0.04398(16) 0.04386(17) 0.04297(17) -0.01101(13) -0.00285(12) -0.00900(12)
Ru2 0.04446(16) 0.04440(18) 0.04606(18) -0.01101(14) -0.00010(12) -0.00922(12)
Ru3 0.04262(15) 0.04365(17) 0.04182(17) -0.01070(13) -0.00418(12) -0.00847(12)

loop_
_atom_type_symbol
_atom_type_description
_atom_type_scat_dispersion_real
_atom_type_scat_dispersion_imag
_atom_type_scat_source
C C 0.0181 0.0091 'International Tables Vol C Tables 4.2.6.8 and 6.1.1.4'
H H 0.0000 0.0000 'International Tables Vol C Tables 4.2.6.8 and 6.1.1.4'
Ge Ge -1.0885 0.8855 'International Tables Vol C Tables 4.2.6.8 and 6.1.1.4'
N N 0.0311 0.0180 'International Tables Vol C Tables 4.2.6.8 and 6.1.1.4'
O O 0.0492 0.0322 'International Tables Vol C Tables 4.2.6.8 and 6.1.1.4'
Ru Ru 0.0552 3.2960 'International Tables Vol C Tables 4.2.6.8 and 6.1.1.4'

loop_
_geom_angle_atom_site_label_1
_geom_angle_atom_site_label_2
_geom_angle_atom_site_label_3
_geom_angle
N1 C1 C2 116.5(4)
N1 C1 H1A 108.2
C2 C1 H1A 108.2
N1 C1 H1B 108.2
C2 C1 H1B 108.2
H1A C1 H1B 107.3
C3 C2 C5 108.9(7)
C3 C2 C4 111.0(7)
C5 C2 C4 108.8(7)
C3 C2 C1 110.9(5)
C5 C2 C1 106.0(6)
C4 C2 C1 111.2(6)
C2 C3 H3A 109.5
C2 C3 H3B 109.5
H3A C3 H3B 109.5
C2 C3 H3C 109.5
H3A C3 H3C 109.5
H3B C3 H3C 109.5
C2 C4 H4A 109.5
C2 C4 H4B 109.5
H4A C4 H4B 109.5
C2 C4 H4C 109.5
H4A C4 H4C 109.5
H4B C4 H4C 109.5
C2 C5 H5A 109.5
C2 C5 H5B 109.5
H5A C5 H5B 109.5
C2 C5 H5C 109.5
H5A C5 H5C 109.5
H5B C5 H5C 109.5
C7 C6 N1 125.7(5)
C7 C6 C11 120.0(5)
N1 C6 C11 114.2(4)
C8 C7 C6 119.3(6)
C8 C7 H7 120.4
C6 C7 H7 120.4
C9 C8 C7 121.0(6)
C9 C8 H8 119.5
C7 C8 H8 119.5
C8 C9 C10 120.5(6)
C8 C9 H9 119.7
C10 C9 H9 119.7
C9 C10 C11 119.5(6)
C9 C10 H10 120.2
C11 C10 H10 120.2
C10 C11 N2 125.9(5)
C10 C11 C6 119.7(5)
N2 C11 C6 114.3(4)
N2 C12 C13 116.1(4)
N2 C12 H12A 108.3
C13 C12 H12A 108.3
N2 C12 H12B 108.3
C13 C12 H12B 108.3
H12A C12 H12B 107.4
C14 C13 C16 108.2(6)
C14 C13 C15 108.3(6)
C16 C13 C15 110.8(6)
C14 C13 C12 111.0(5)
C16 C13 C12 106.7(6)
C15 C13 C12 111.8(5)
C13 C14 H14A 109.5
C13 C14 H14B 109.5
H14A C14 H14B 109.5
C13 C14 H14C 109.5
H14A C14 H14C 109.5
H14B C14 H14C 109.5
C13 C15 H15A 109.5
C13 C15 H15B 109.5
H15A C15 H15B 109.5
C13 C15 H15C 109.5
H15A C15 H15C 109.5
H15B C15 H15C 109.5
C13 C16 H16A 109.5
C13 C16 H16B 109.5
H16A C16 H16B 109.5
C13 C16 H16C 109.5
H16A C16 H16C 109.5
H16B C16 H16C 109.5
N3 C17 C18 117.1(4)
N3 C17 H17A 108.0
C18 C17 H17A 108.0
N3 C17 H17B 108.0
C18 C17 H17B 108.0
H17A C17 H17B 107.3
C20 C18 C21 109.9(5)
C20 C18 C19 108.2(6)
C21 C18 C19 108.5(6)
C20 C18 C17 112.9(5)
C21 C18 C17 107.0(5)
C19 C18 C17 110.3(4)
C18 C19 H19A 109.5
C18 C19 H19B 109.5
H19A C19 H19B 109.5
C18 C19 H19C 109.5
H19A C19 H19C 109.5
H19B C19 H19C 109.5
C18 C20 H20A 109.5
C18 C20 H20B 109.5
H20A C20 H20B 109.5
C18 C20 H20C 109.5
H20A C20 H20C 109.5
H20B C20 H20C 109.5
C18 C21 H21A 109.5
C18 C21 H21B 109.5
H21A C21 H21B 109.5
C18 C21 H21C 109.5
H21A C21 H21C 109.5
H21B C21 H21C 109.5
C23 C22 N3 126.4(5)
C23 C22 C27 120.6(5)
N3 C22 C27 112.9(4)
C24 C23 C22 119.2(6)
C24 C23 H23 120.4
C22 C23 H23 120.4
C25 C24 C23 121.1(6)
C25 C24 H24 119.5
C23 C24 H24 119.5
C24 C25 C26 121.1(6)
C24 C25 H25 119.4
C26 C25 H25 119.4
C25 C26 C27 119.8(6)
C25 C26 H26 120.1
C27 C26 H26 120.1
N4 C27 C26 126.4(5)
N4 C27 C22 115.4(4)
C26 C27 C22 118.2(5)
N4 C28 C29 116.6(4)
N4 C28 H28A 108.1
C29 C28 H28A 108.1
N4 C28 H28B 108.1
C29 C28 H28B 108.1
H28A C28 H28B 107.3
C30 C29 C32 108.9(6)
C30 C29 C31 108.4(6)
C32 C29 C31 109.4(6)
C30 C29 C28 111.4(4)
C32 C29 C28 106.3(5)
C31 C29 C28 112.5(6)
C29 C30 H30A 109.5
C29 C30 H30B 109.5
H30A C30 H30B 109.5
C29 C30 H30C 109.5
H30A C30 H30C 109.5
H30B C30 H30C 109.5
C29 C31 H31A 109.5
C29 C31 H31B 109.5
H31A C31 H31B 109.5
C29 C31 H31C 109.5
H31A C31 H31C 109.5
H31B C31 H31C 109.5
C29 C32 H32A 109.5
C29 C32 H32B 109.5
H32A C32 H32B 109.5
C29 C32 H32C 109.5
H32A C32 H32C 109.5
H32B C32 H32C 109.5
N5 C33 C34 116.2(5)
N5 C33 H33A 108.2
C34 C33 H33A 108.2
N5 C33 H33B 108.2
C34 C33 H33B 108.2
H33A C33 H33B 107.4
C35 C34 C37 109.9(7)
C35 C34 C36 110.3(6)
C37 C34 C36 108.4(6)
C35 C34 C33 111.6(6)
C37 C34 C33 110.3(4)
C36 C34 C33 106.3(6)
C34 C35 H35A 109.5
C34 C35 H35B 109.5
H35A C35 H35B 109.5
C34 C35 H35C 109.5
H35A C35 H35C 109.5
H35B C35 H35C 109.5
C34 C36 H36A 109.5
C34 C36 H36B 109.5
H36A C36 H36B 109.5
C34 C36 H36C 109.5
H36A C36 H36C 109.5
H36B C36 H36C 109.5
C34 C37 H37A 109.5
C34 C37 H37B 109.5
H37A C37 H37B 109.5
C34 C37 H37C 109.5
H37A C37 H37C 109.5
H37B C37 H37C 109.5
C39 C38 N5 125.8(6)
C39 C38 C43 119.7(6)
N5 C38 C43 114.3(5)
C40 C39 C38 119.5(7)
C40 C39 H39 120.3
C38 C39 H39 120.3
C41 C40 C39 120.8(7)
C41 C40 H40 119.6
C39 C40 H40 119.6
C40 C41 C42 121.3(7)
C40 C41 H41 119.3
C42 C41 H41 119.3
C41 C42 C43 118.8(7)
C41 C42 H42 120.6
C43 C42 H42 120.6
C42 C43 C38 119.9(6)
C42 C43 N6 125.9(6)
C38 C43 N6 114.1(5)
N6 C44 C45 118.1(5)
N6 C44 H44A 107.8
C45 C44 H44A 107.8
N6 C44 H44B 107.8
C45 C44 H44B 107.8
H44A C44 H44B 107.1
C46 C45 C48 110.3(8)
C46 C45 C47 110.7(7)
C48 C45 C47 108.4(7)
C46 C45 C44 110.6(5)
C48 C45 C44 107.5(6)
C47 C45 C44 109.2(7)
C45 C46 H46A 109.5
C45 C46 H46B 109.5
H46A C46 H46B 109.5
C45 C46 H46C 109.5
H46A C46 H46C 109.5
H46B C46 H46C 109.5
C45 C47 H47A 109.5
C45 C47 H47B 109.5
H47A C47 H47B 109.5
C45 C47 H47C 109.5
H47A C47 H47C 109.5
H47B C47 H47C 109.5
C45 C48 H48A 109.5
C45 C48 H48B 109.5
H48A C48 H48B 109.5
C45 C48 H48C 109.5
H48A C48 H48C 109.5
H48B C48 H48C 109.5
C59 C60 C61 116.2(18)
C59 C60 H60 121.9
C61 C60 H60 121.9
C50 C49 H49A 109.5
C50 C49 H49B 109.5
H49A C49 H49B 109.5
C50 C49 H49C 109.5
H49A C49 H49C 109.5
H49B C49 H49C 109.5
C51 C50 C55 132.1(10)
C51 C50 C49 118.8(7)
C55 C50 C49 109.1(13)
C53 C52 C51 129.9(18)
C53 C52 H52 115.1
C51 C52 H52 115.1
C52 C53 C54 108(2)
C52 C53 H53 126.1
C54 C53 H53 126.1
C50 C51 C52 110.6(8)
C50 C51 H51 124.7
C52 C51 H51 124.7
C55 C54 C53 131(2)
C55 C54 H54 114.7
C53 C54 H54 114.7
C50 C55 C54 108(2)
C50 C55 H55 126.2
C54 C55 H55 126.2
C57 C56 H56A 109.5
C57 C56 H56B 109.5
H56A C56 H56B 109.5
C57 C56 H56C 109.5
H56A C56 H56C 109.5
H56B C56 H56C 109.5
C58 C57 C62 123.9(15)
C58 C57 C56 117.9(16)
C62 C57 C56 118.2(16)
C57 C58 C59 118.4(14)
C57 C58 H58 120.8
C59 C58 H58 120.8
C60 C59 C58 121.2(17)
C60 C59 H59 119.4
C58 C59 H59 119.4
C62 C61 C60 124.1(14)
C62 C61 H61 117.9
C60 C61 H61 117.9
C61 C62 C57 115.8(15)
C61 C62 H62 122.1
C57 C62 H62 122.1
O101 C101 Ru1 176.0(4)
O102 C102 Ru1 179.1(5)
O103 C103 Ru1 176.7(5)
O201 C201 Ru2 177.0(5)
O202 C202 Ru2 179.7(6)
O203 C203 Ru2 176.7(4)
O301 C301 Ru3 176.7(4)
O302 C302 Ru3 177.1(5)
O303 C303 Ru3 176.2(5)
N2 Ge1 N1 88.05(17)
N2 Ge1 Ru1 133.61(12)
N1 Ge1 Ru1 133.03(13)
N2 Ge1 Ru2 113.23(13)
N1 Ge1 Ru2 114.97(13)
Ru1 Ge1 Ru2 72.827(17)
N3 Ge2 N4 87.95(17)
N3 Ge2 Ru3 136.19(12)
N4 Ge2 Ru3 129.62(13)
N3 Ge2 Ru1 113.35(13)
N4 Ge2 Ru1 117.66(13)
Ru3 Ge2 Ru1 72.335(16)
N6 Ge3 N5 88.0(2)
N6 Ge3 Ru2 134.32(15)
N5 Ge3 Ru2 132.55(13)
N6 Ge3 Ru3 113.95(14)
N5 Ge3 Ru3 114.38(15)
Ru2 Ge3 Ru3 72.345(17)
C6 N1 C1 123.3(4)
C6 N1 Ge1 109.5(3)
C1 N1 Ge1 127.2(3)
C11 N2 C12 123.5(4)
C11 N2 Ge1 109.8(3)
C12 N2 Ge1 126.7(3)
C22 N3 C17 122.4(4)
C22 N3 Ge2 110.5(3)
C17 N3 Ge2 126.4(3)
C27 N4 C28 122.7(4)
C27 N4 Ge2 109.6(3)
C28 N4 Ge2 127.4(3)
C38 N5 C33 123.0(4)
C38 N5 Ge3 109.8(4)
C33 N5 Ge3 127.1(3)
C43 N6 C44 122.8(5)
C43 N6 Ge3 109.9(4)
C44 N6 Ge3 127.1(4)
C102 Ru1 C103 89.2(2)
C102 Ru1 C101 89.3(2)
C103 Ru1 C101 176.19(19)
C102 Ru1 Ge1 103.64(17)
C103 Ru1 Ge1 91.34(13)
C101 Ru1 Ge1 92.41(13)
C102 Ru1 Ge2 89.43(17)
C103 Ru1 Ge2 89.45(14)
C101 Ru1 Ge2 87.05(14)
Ge1 Ru1 Ge2 166.92(2)
C102 Ru1 Ru3 140.23(17)
C103 Ru1 Ru3 89.87(15)
C101 Ru1 Ru3 89.09(14)
Ge1 Ru1 Ru3 116.129(17)
Ge2 Ru1 Ru3 50.808(13)
C102 Ru1 Ru2 160.00(17)
C103 Ru1 Ru2 90.87(14)
C101 Ru1 Ru2 91.78(14)
Ge1 Ru1 Ru2 56.370(15)
Ge2 Ru1 Ru2 110.566(16)
Ru3 Ru1 Ru2 59.760(11)
C202 Ru2 C203 89.5(2)
C202 Ru2 C201 88.4(2)
C203 Ru2 C201 174.8(2)
C202 Ru2 Ge3 104.19(18)
C203 Ru2 Ge3 92.35(14)
C201 Ru2 Ge3 92.79(15)
C202 Ru2 Ge1 88.22(18)
C203 Ru2 Ge1 87.18(14)
C201 Ru2 Ge1 88.01(15)
Ge3 Ru2 Ge1 167.57(2)
C202 Ru2 Ru3 160.95(18)
C203 Ru2 Ru3 91.41(14)
C201 Ru2 Ru3 92.20(15)
Ge3 Ru2 Ru3 56.755(15)
Ge1 Ru2 Ru3 110.830(16)
C202 Ru2 Ru1 139.03(18)
C203 Ru2 Ru1 88.28(13)
C201 Ru2 Ru1 90.25(14)
Ge3 Ru2 Ru1 116.777(18)
Ge1 Ru2 Ru1 50.803(13)
Ru3 Ru2 Ru1 60.028(11)
C302 Ru3 C301 88.6(2)
C302 Ru3 C303 89.8(2)
C301 Ru3 C303 174.78(19)
C302 Ru3 Ge2 103.04(17)
C301 Ru3 Ge2 92.36(13)
C303 Ru3 Ge2 92.85(14)
C302 Ru3 Ge3 89.00(17)
C301 Ru3 Ge3 87.84(13)
C303 Ru3 Ge3 87.15(14)
Ge2 Ru3 Ge3 167.96(2)
C302 Ru3 Ru2 139.85(17)
C301 Ru3 Ru2 88.05(14)
C303 Ru3 Ru2 89.95(14)
Ge2 Ru3 Ru2 117.069(18)
Ge3 Ru3 Ru2 50.900(14)
C302 Ru3 Ru1 159.86(17)
C301 Ru3 Ru1 90.86(14)
C303 Ru3 Ru1 92.33(16)
Ge2 Ru3 Ru1 56.858(15)
Ge3 Ru3 Ru1 111.107(17)
Ru2 Ru3 Ru1 60.213(11)

loop_
_geom_bond_atom_site_label_1
_geom_bond_atom_site_label_2
_geom_bond_distance
C1 N1 1.456(6)
C1 C2 1.541(8)
C1 H1A 0.9700
C1 H1B 0.9700
C2 C3 1.502(9)
C2 C5 1.517(9)
C2 C4 1.524(10)
C3 H3A 0.9600
C3 H3B 0.9600
C3 H3C 0.9600
C4 H4A 0.9600
C4 H4B 0.9600
C4 H4C 0.9600
C5 H5A 0.9600
C5 H5B 0.9600
C5 H5C 0.9600
C6 C7 1.394(7)
C6 N1 1.402(6)
C6 C11 1.404(7)
C7 C8 1.393(9)
C7 H7 0.9300
C8 C9 1.369(10)
C8 H8 0.9300
C9 C10 1.393(8)
C9 H9 0.9300
C10 C11 1.399(7)
C10 H10 0.9300
C11 N2 1.401(6)
C12 N2 1.457(6)
C12 C13 1.549(8)
C12 H12A 0.9700
C12 H12B 0.9700
C13 C14 1.516(9)
C13 C16 1.518(8)
C13 C15 1.523(10)
C14 H14A 0.9600
C14 H14B 0.9600
C14 H14C 0.9600
C15 H15A 0.9600
C15 H15B 0.9600
C15 H15C 0.9600
C16 H16A 0.9600
C16 H16B 0.9600
C16 H16C 0.9600
C17 N3 1.464(6)
C17 C18 1.545(7)
C17 H17A 0.9700
C17 H17B 0.9700
C18 C20 1.513(8)
C18 C21 1.519(8)
C18 C19 1.520(8)
C19 H19A 0.9600
C19 H19B 0.9600
C19 H19C 0.9600
C20 H20A 0.9600
C20 H20B 0.9600
C20 H20C 0.9600
C21 H21A 0.9600
C21 H21B 0.9600
C21 H21C 0.9600
C22 C23 1.396(7)
C22 N3 1.400(6)
C22 C27 1.410(7)
C23 C24 1.380(9)
C23 H23 0.9300
C24 C25 1.360(11)
C24 H24 0.9300
C25 C26 1.383(9)
C25 H25 0.9300
C26 C27 1.410(7)
C26 H26 0.9300
C27 N4 1.390(6)
C28 N4 1.451(6)
C28 C29 1.545(8)
C28 H28A 0.9700
C28 H28B 0.9700
C29 C30 1.524(9)
C29 C32 1.529(9)
C29 C31 1.530(9)
C30 H30A 0.9600
C30 H30B 0.9600
C30 H30C 0.9600
C31 H31A 0.9600
C31 H31B 0.9600
C31 H31C 0.9600
C32 H32A 0.9600
C32 H32B 0.9600
C32 H32C 0.9600
C33 N5 1.459(7)
C33 C34 1.548(7)
C33 H33A 0.9700
C33 H33B 0.9700
C34 C35 1.505(9)
C34 C37 1.530(9)
C34 C36 1.537(10)
C35 H35A 0.9600
C35 H35B 0.9600
C35 H35C 0.9600
C36 H36A 0.9600
C36 H36B 0.9600
C36 H36C 0.9600
C37 H37A 0.9600
C37 H37B 0.9600
C37 H37C 0.9600
C38 C39 1.396(9)
C38 N5 1.400(7)
C38 C43 1.404(9)
C39 C40 1.389(10)
C39 H39 0.9300
C40 C41 1.355(12)
C40 H40 0.9300
C41 C42 1.397(11)
C41 H41 0.9300
C42 C43 1.398(8)
C42 H42 0.9300
C43 N6 1.404(7)
C44 N6 1.448(7)
C44 C45 1.553(9)
C44 H44A 0.9700
C44 H44B 0.9700
C45 C46 1.501(11)
C45 C48 1.528(11)
C45 C47 1.546(10)
C46 H46A 0.9600
C46 H46B 0.9600
C46 H46C 0.9600
C47 H47A 0.9600
C47 H47B 0.9600
C47 H47C 0.9600
C48 H48A 0.9600
C48 H48B 0.9600
C48 H48C 0.9600
C60 C59 1.328(14)
C60 C61 1.42(2)
C60 H60 0.9300
C49 C50 1.476(15)
C49 H49A 0.9600
C49 H49B 0.9600
C49 H49C 0.9600
C50 C51 1.3243
C50 C55 1.359(16)
C52 C53 1.354(15)
C52 C51 1.390(14)
C52 H52 0.9300
C53 C54 1.416(17)
C53 H53 0.9300
C51 H51 0.9300
C54 C55 1.374(17)
C54 H54 0.9300
C55 H55 0.9300
C56 C57 1.422(13)
C56 H56A 0.9600
C56 H56B 0.9600
C56 H56C 0.9600
C57 C58 1.307(16)
C57 C62 1.385(16)
C58 C59 1.430(19)
C58 H58 0.9300
C59 H59 0.9300
C61 C62 1.340(19)
C61 H61 0.9300
C62 H62 0.9300
C101 O101 1.129(6)
C101 Ru1 1.942(5)
C102 O102 1.121(6)
C102 Ru1 1.903(5)
C103 O103 1.139(6)
C103 Ru1 1.934(5)
C201 O201 1.129(6)
C201 Ru2 1.947(5)
C202 O202 1.117(7)
C202 Ru2 1.893(5)
C203 O203 1.136(6)
C203 Ru2 1.940(5)
C301 O301 1.146(6)
C301 Ru3 1.924(5)
C302 O302 1.134(6)
C302 Ru3 1.886(5)
C303 O303 1.131(6)
C303 Ru3 1.939(4)
Ge1 N2 1.834(4)
Ge1 N1 1.843(4)
Ge1 Ru1 2.4335(6)
Ge1 Ru2 2.6145(6)
Ge2 N3 1.835(4)
Ge2 N4 1.840(4)
Ge2 Ru3 2.4357(5)
Ge2 Ru1 2.6314(6)
Ge3 N6 1.836(4)
Ge3 N5 1.840(4)
Ge3 Ru2 2.4321(6)
Ge3 Ru3 2.6211(6)
Ru1 Ru3 2.9945(5)
Ru1 Ru2 3.0001(4)
Ru2 Ru3 2.9864(5)
